data_2202568
loop_
_publ_author_name
'Harrison, William T. A.'

_publ_section_title
;
 Triethanolammonium dihydrogenphosphite
;
_journal_issue 9
_journal_name_full 'Acta Crystallographica Section E'
_journal_page_first o1267
_journal_page_last o1269
_journal_paper_doi 10.1107/S1600536803016982
_journal_volume 59
_journal_year 2003
_chemical_formula_iupac 'C6 H16 N O3 1+, H2 P O3 1-'
_chemical_formula_moiety 'C6 H16 N O3 1+, H2 P O3 1-'
_chemical_formula_sum 'C6 H18 N O6 P'
_chemical_formula_weight 231.18
_chemical_name_systematic ?
_space_group_IT_number 4
_symmetry_cell_setting monoclinic
_symmetry_space_group_name_Hall 'P 2yb'
_symmetry_space_group_name_H-M 'P 1 21 1'
_atom_sites_solution_hydrogens 'difmap (N-H and O-H) and geom (C-H, P-H)'
_atom_sites_solution_primary direct
_atom_sites_solution_secondary difmap
_audit_creation_method SHELXL-97
_cell_angle_alpha 90.00
_cell_angle_beta 104.803(2)
_cell_angle_gamma 90.00
_cell_formula_units_Z 2
_cell_length_a 7.9280(7)
_cell_length_b 5.5192(5)
_cell_length_c 12.7940(11)
_cell_measurement_reflns_used 1408
_cell_measurement_temperature 293(2)
_cell_measurement_theta_max 23.27
_cell_measurement_theta_min 2.66
_cell_volume 541.24(8)
_computing_cell_refinement 'SAINT (Bruker, 1999)'
_computing_data_collection 'SMART (Bruker, 1999)'
_computing_data_reduction SAINT
_computing_molecular_graphics 'ORTEP-3 (Farrugia, 1997) and ATOMS (Shape Software, 1999)'
_computing_publication_material SHELXL97
_computing_structure_refinement SHELXL97
_computing_structure_solution 'SHELXS97 (Sheldrick, 1997)'
_diffrn_ambient_temperature 293(2)
_diffrn_measured_fraction_theta_full 0.984
_diffrn_measured_fraction_theta_max 0.984
_diffrn_measurement_device_type 'Bruker SMART1000 CCD'
_diffrn_measurement_method \w
_diffrn_radiation_monochromator graphite
_diffrn_radiation_source 'fine-focus sealed tube'
_diffrn_radiation_type MoK\a
_diffrn_radiation_wavelength 0.71073
_diffrn_reflns_av_R_equivalents 0.0281
_diffrn_reflns_av_sigmaI/netI 0.0495
_diffrn_reflns_limit_h_max 10
_diffrn_reflns_limit_h_min -10
_diffrn_reflns_limit_k_max 7
_diffrn_reflns_limit_k_min -7
_diffrn_reflns_limit_l_max 16
_diffrn_reflns_limit_l_min -11
_diffrn_reflns_number 3955
_diffrn_reflns_theta_full 27.63
_diffrn_reflns_theta_max 27.63
_diffrn_reflns_theta_min 2.66
_diffrn_standards_decay_% 0
_exptl_absorpt_coefficient_mu 0.260
_exptl_absorpt_correction_T_max 0.977
_exptl_absorpt_correction_T_min 0.876
_exptl_absorpt_correction_type multi-scan
_exptl_absorpt_process_details '(SADABS; Bruker, 1999)'
_exptl_crystal_colour colourless
_exptl_crystal_density_diffrn 1.419
_exptl_crystal_density_method 'not measured'
_exptl_crystal_description rod
_exptl_crystal_F_000 248
_exptl_crystal_size_max 0.52
_exptl_crystal_size_mid 0.08
_exptl_crystal_size_min 0.07
_refine_diff_density_max 0.184
_refine_diff_density_min -0.237
_refine_ls_abs_structure_details 'Flack (1983), 1128 Friedel pairs'
_refine_ls_abs_structure_Flack 0.11(12)
_refine_ls_extinction_method none
_refine_ls_goodness_of_fit_ref 0.938
_refine_ls_hydrogen_treatment constr
_refine_ls_matrix_type full
_refine_ls_number_parameters 140
_refine_ls_number_reflns 2362
_refine_ls_number_restraints 1
_refine_ls_restrained_S_all 0.938
_refine_ls_R_factor_all 0.0592
_refine_ls_R_factor_gt 0.0394
_refine_ls_shift/su_max <0.001
_refine_ls_shift/su_mean 0.000
_refine_ls_structure_factor_coef Fsqd
_refine_ls_weighting_details 'calc w = 1/[\s^2^(Fo^2^)+(0.0414P)^2^] where P = (Fo^2^+2Fc^2^)/3'
_refine_ls_weighting_scheme calc
_refine_ls_wR_factor_gt 0.0807
_refine_ls_wR_factor_ref 0.0865
_reflns_number_gt 1743
_reflns_number_total 2362
_reflns_threshold_expression I>2\s(I)
_cod_data_source_file cv6217.cif
_cod_data_source_block I
_cod_original_sg_symbol_H-M 'P 21'
_cod_database_code 2202568
_cod_database_fobs_code 2202568

loop_
_symmetry_equiv_pos_as_xyz
'x, y, z'
'-x, y+1/2, -z'

loop_
_atom_site_label
_atom_site_fract_x
_atom_site_fract_y
_atom_site_fract_z
_atom_site_U_iso_or_equiv
_atom_site_adp_type
_atom_site_calc_flag
_atom_site_refinement_flags
_atom_site_occupancy
_atom_site_disorder_assembly
_atom_site_disorder_group
_atom_site_type_symbol
P1 -0.01075(9) 0.62827(12) 0.13758(5) 0.04477(18) Uani d . 1 . . P
H1 -0.1527 0.5016 0.0944 0.054 Uiso calc R 1 . . H
O1 0.1222(2) 0.5583(4) 0.07939(13) 0.0577(5) Uani d . 1 . . O
O2 0.0316(2) 0.5861(4) 0.25649(13) 0.0604(5) Uani d . 1 . . O
O3 -0.0608(3) 0.9015(4) 0.11817(15) 0.0701(7) Uani d . 1 . . O
H2 -0.0925 0.9635 0.0384 0.084 Uiso d R 1 . . H
N1 0.5510(2) 0.1123(4) 0.29094(14) 0.0407(4) Uani d . 1 . . N
H3 0.5417 0.2756 0.2976 0.049 Uiso calc R 1 A 1 H
C1 0.4568(5) -0.0011(6) 0.3667(3) 0.0571(10) Uani d P 0.866(5) B 1 C
H4 0.4319 -0.1692 0.3464 0.069 Uiso calc PR 0.866(5) B 1 H
H5 0.5322 0.0017 0.4395 0.069 Uiso calc PR 0.866(5) B 1 H
C11 0.376(3) 0.017(4) 0.2955(19) 0.047(5) Uiso d P 0.134(5) B 2 C
H11A 0.2998 0.0272 0.2232 0.056 Uiso calc PR 0.134(5) B 2 H
H11B 0.3903 -0.1539 0.3138 0.056 Uiso calc PR 0.134(5) B 2 H
C2 0.2917(4) 0.1247(6) 0.3658(2) 0.0617(7) Uani d . 1 . . C
H6 0.2052 0.0899 0.2988 0.074 Uiso calc R 1 B 1 H
H7 0.2473 0.0670 0.4253 0.074 Uiso calc R 1 B 1 H
O4 0.3212(2) 0.3773(4) 0.37577(13) 0.0568(5) Uani d . 1 B . O
H8 0.2245 0.4521 0.3332 0.068 Uiso d R 1 . . H
C3 0.7434(5) 0.0539(6) 0.3234(3) 0.0575(10) Uani d P 0.866(5) B 1 C
H9 0.7590 -0.1125 0.3484 0.069 Uiso calc PR 0.866(5) B 1 H
H10 0.7902 0.0684 0.2607 0.069 Uiso calc PR 0.866(5) B 1 H
C13 0.695(3) 0.055(4) 0.3870(18) 0.047(5) Uiso d P 0.134(5) B 2 C
H13A 0.6479 0.0524 0.4499 0.056 Uiso calc PR 0.134(5) B 2 H
H13B 0.7366 -0.1071 0.3781 0.056 Uiso calc PR 0.134(5) B 2 H
C4 0.8410(4) 0.2145(6) 0.4091(2) 0.0621(9) Uani d . 1 . . C
H11 0.8060 0.1831 0.4751 0.074 Uiso calc R 1 B 1 H
H12 0.9646 0.1791 0.4228 0.074 Uiso calc R 1 B 1 H
O5 0.8128(2) 0.4609(4) 0.38149(14) 0.0569(5) Uani d . 1 B . O
H13 0.8980 0.5182 0.3349 0.068 Uiso d R 1 . . H
C5 0.4654(6) 0.0520(6) 0.1755(3) 0.0561(10) Uani d P 0.866(5) B 1 C
H14 0.5093 -0.1022 0.1572 0.067 Uiso calc PR 0.866(5) B 1 H
H15 0.3405 0.0364 0.1661 0.067 Uiso calc PR 0.866(5) B 1 H
C15 0.599(3) 0.073(3) 0.1850(13) 0.037(5) Uiso d P 0.134(5) B 2 C
H15A 0.7231 0.0987 0.1951 0.044 Uiso calc PR 0.134(5) B 2 H
H15B 0.5726 -0.0931 0.1610 0.044 Uiso calc PR 0.134(5) B 2 H
C6 0.4999(5) 0.2416(6) 0.1023(2) 0.0600(8) Uani d . 1 . . C
H16 0.6203 0.2300 0.0984 0.072 Uiso calc R 1 B 1 H
H17 0.4256 0.2151 0.0302 0.072 Uiso calc R 1 B 1 H
O6 0.4694(3) 0.4742(3) 0.13740(14) 0.0546(5) Uani d . 1 B . O
H18 0.3386 0.4991 0.1132 0.066 Uiso d R 1 . . H

loop_
_atom_site_aniso_label
_atom_site_aniso_U_11
_atom_site_aniso_U_22
_atom_site_aniso_U_33
_atom_site_aniso_U_12
_atom_site_aniso_U_13
_atom_site_aniso_U_23
P1 0.0462(3) 0.0469(4) 0.0403(3) 0.0004(4) 0.0094(2) 0.0037(3)
O1 0.0603(11) 0.0684(13) 0.0446(10) 0.0085(9) 0.0134(8) -0.0144(9)
O2 0.0685(12) 0.0703(14) 0.0452(10) 0.0152(11) 0.0195(8) 0.0224(10)
O3 0.1132(17) 0.0614(14) 0.0419(11) 0.0325(12) 0.0310(11) 0.0124(10)
N1 0.0509(11) 0.0315(10) 0.0433(10) 0.0003(11) 0.0188(8) -0.0001(10)
C1 0.066(2) 0.050(2) 0.063(2) 0.0034(15) 0.0295(19) 0.0187(16)
C2 0.0620(17) 0.0655(19) 0.0651(18) 0.001(2) 0.0297(14) 0.0109(19)
O4 0.0551(11) 0.0637(13) 0.0489(12) 0.0083(10) 0.0082(9) -0.0073(9)
C3 0.067(2) 0.0458(19) 0.069(2) 0.0192(15) 0.034(2) 0.0099(16)
C4 0.0487(17) 0.078(2) 0.0560(18) 0.0065(14) 0.0071(15) 0.0189(15)
O5 0.0573(12) 0.0593(12) 0.0546(12) -0.0040(10) 0.0150(10) -0.0004(9)
C5 0.081(3) 0.0437(18) 0.0459(19) -0.0153(16) 0.0209(17) -0.0146(14)
C6 0.071(2) 0.0663(19) 0.0463(16) -0.0012(15) 0.0221(15) -0.0100(15)
O6 0.0626(13) 0.0486(12) 0.0522(12) -0.0039(9) 0.0137(10) 0.0028(9)

loop_
_atom_type_symbol
_atom_type_description
_atom_type_scat_dispersion_real
_atom_type_scat_dispersion_imag
_atom_type_scat_source
C C 0.0033 0.0016 'International Tables Vol C Tables 4.2.6.8 and 6.1.1.4'
H H 0.0000 0.0000 'International Tables Vol C Tables 4.2.6.8 and 6.1.1.4'
N N 0.0061 0.0033 'International Tables Vol C Tables 4.2.6.8 and 6.1.1.4'
O O 0.0106 0.0060 'International Tables Vol C Tables 4.2.6.8 and 6.1.1.4'
P P 0.1023 0.0942 'International Tables Vol C Tables 4.2.6.8 and 6.1.1.4'

loop_
_geom_angle_atom_site_label_1
_geom_angle_atom_site_label_2
_geom_angle_atom_site_label_3
_geom_angle
_geom_angle_publ_flag
O1 P1 O2 117.83(11) yes
O1 P1 O3 110.75(12) yes
O2 P1 O3 107.14(11) yes
O1 P1 H1 106.9 ?
O2 P1 H1 106.9 ?
O3 P1 H1 106.9 ?
P1 O3 H2 117.3 ?
C13 N1 C11 114.7(12) ?
C5 N1 C1 111.7(2) ?
C5 N1 C3 113.3(2) ?
C1 N1 C3 111.5(2) ?
C13 N1 C15 113.3(11) ?
C11 N1 C15 115.4(11) ?
C13 N1 H3 101.3 ?
C11 N1 H3 104.3 ?
C5 N1 H3 106.6 ?
C1 N1 H3 106.6 ?
C3 N1 H3 106.6 ?
C15 N1 H3 105.8 ?
C2 C1 N1 112.6(2) ?
C2 C1 H4 109.1 ?
N1 C1 H4 109.1 ?
C2 C1 H5 109.1 ?
N1 C1 H5 109.1 ?
H4 C1 H5 107.8 ?
C2 C11 N1 118.7(14) ?
C2 C11 H11A 107.6 ?
N1 C11 H11A 107.6 ?
C2 C11 H11B 107.6 ?
N1 C11 H11B 107.6 ?
H11A C11 H11B 107.1 ?
C11 C2 O4 112.6(8) ?
O4 C2 C1 109.6(2) ?
O4 C2 H6 109.7 ?
C1 C2 H6 109.7 ?
O4 C2 H7 109.7 ?
C1 C2 H7 109.7 ?
H6 C2 H7 108.2 ?
C2 O4 H8 107.2 ?
C4 C3 N1 112.3(3) ?
C4 C3 H9 109.1 ?
N1 C3 H9 109.1 ?
C4 C3 H10 109.1 ?
N1 C3 H10 109.1 ?
H9 C3 H10 107.9 ?
C4 C13 N1 116.6(14) ?
C4 C13 H13A 108.1 ?
N1 C13 H13A 108.1 ?
C4 C13 H13B 108.1 ?
N1 C13 H13B 108.1 ?
H13A C13 H13B 107.3 ?
O5 C4 C13 118.6(8) ?
O5 C4 C3 112.1(2) ?
O5 C4 H11 109.2 ?
C3 C4 H11 109.2 ?
O5 C4 H12 109.2 ?
C3 C4 H12 109.2 ?
H11 C4 H12 107.9 ?
C4 O5 H13 110.3 ?
C6 C5 N1 110.9(2) ?
C6 C5 H14 109.5 ?
N1 C5 H14 109.5 ?
C6 C5 H15 109.5 ?
N1 C5 H15 109.5 ?
H14 C5 H15 108.0 ?
C6 C15 N1 109.9(11) ?
C6 C15 H15A 109.7 ?
N1 C15 H15A 109.7 ?
C6 C15 H15B 109.7 ?
N1 C15 H15B 109.7 ?
H15A C15 H15B 108.2 ?
O6 C6 C5 111.8(2) ?
O6 C6 C15 116.9(7) ?
O6 C6 H16 109.3 ?
C5 C6 H16 109.3 ?
O6 C6 H17 109.3 ?
C5 C6 H17 109.3 ?
H16 C6 H17 107.9 ?
C6 O6 H18 105.9 ?

loop_
_geom_bond_atom_site_label_1
_geom_bond_atom_site_label_2
_geom_bond_site_symmetry_2
_geom_bond_distance
_geom_bond_publ_flag
P1 O1 . 1.4883(19) yes
P1 O2 . 1.4901(16) yes
P1 O3 . 1.563(2) yes
P1 H1 . 1.3200 ?
O3 H2 . 1.0445 ?
N1 C13 . 1.483(19) ?
N1 C11 . 1.50(2) ?
N1 C5 . 1.497(4) yes
N1 C1 . 1.503(3) yes
N1 C3 . 1.509(4) yes
N1 C15 . 1.514(16) ?
N1 H3 . 0.9100 ?
C1 C2 . 1.480(4) ?
C1 H4 . 0.9700 ?
C1 H5 . 0.9700 ?
C11 C2 . 1.39(2) ?
C11 H11A . 0.9700 ?
C11 H11B . 0.9700 ?
C2 O4 . 1.414(4) ?
C2 H6 . 0.9700 ?
C2 H7 . 0.9700 ?
O4 H8 . 0.9173 ?
C3 C4 . 1.467(5) ?
C3 H9 . 0.9700 ?
C3 H10 . 0.9700 ?
C13 C4 . 1.42(2) ?
C13 H13A . 0.9700 ?
C13 H13B . 0.9700 ?
C4 O5 . 1.408(3) ?
C4 H11 . 0.9700 ?
C4 H12 . 0.9700 ?
O5 H13 . 1.0569 ?
C5 C6 . 1.476(4) ?
C5 H14 . 0.9700 ?
C5 H15 . 0.9700 ?
C15 C6 . 1.477(16) ?
C15 H15A . 0.9700 ?
C15 H15B . 0.9700 ?
C6 O6 . 1.401(3) ?
C6 H16 . 0.9700 ?
C6 H17 . 0.9700 ?
O6 H18 . 1.0131 ?

loop_
_geom_hbond_atom_site_label_D
_geom_hbond_atom_site_label_H
_geom_hbond_atom_site_label_A
_geom_hbond_site_symmetry_A
_geom_hbond_distance_DH
_geom_hbond_distance_HA
_geom_hbond_distance_DA
_geom_hbond_angle_DHA
_geom_hbond_publ_flag
O3 H2 O1 2 1.04 1.56 2.597(3) 175 yes
N1 H3 O6 . 0.91 2.27 2.760(3) 114 yes
N1 H3 O4 . 0.91 2.29 2.765(3) 112 yes
N1 H3 O5 . 0.91 2.37 2.850(3) 113 yes
O4 H8 O2 . 0.92 1.76 2.672(2) 176 yes
O6 H18 O1 . 1.01 1.69 2.702(3) 176 yes
O5 H13 O2 1_655 1.06 1.68 2.731(2) 175 yes
C1 H5 O4 2_646 0.97 2.45 3.382(4) 161 yes
C3 H9 O5 1_545 0.97 2.41 3.370(4) 170 yes
C3 H10 O3 1_645 0.97 2.58 3.478(4) 154 yes
C5 H14 O6 1_545 0.97 2.36 3.227(4) 148 yes
